data_8106619
loop_
_publ_author_name
'Yun, Zhang'
'Youzhu, Yu'
'Weiyun, Shi'
'Aimin, Wei'
'Fengli, Wang'

_publ_section_title
;
 Crystal structure of
 cis-bis((1H-benzimidazol-2-yl)methanol-\kN,O)-bis(isothiocyanato-\k
 N)nickel(II), C18H16N6NiO2S2
;
_journal_issue 4
_journal_name_full 'Zeitschrift f\"ur Kristallographie - New Crystal Structures'
_journal_page_first 613
_journal_page_last 614
_journal_paper_doi 10.1515/ncrs-2016-0373
_journal_volume 232
_journal_year 2017
_chemical_formula_sum 'C18 H16 N6 Ni O2 S2'
_chemical_formula_weight 471.20
_space_group_crystal_system monoclinic
_space_group_IT_number 15
_space_group_name_Hall '-C 2yc'
_space_group_name_H-M_alt 'C 1 2/c 1'
_atom_sites_solution_hydrogens geom
_cell_angle_alpha 90
_cell_angle_beta 109.45(3)
_cell_angle_gamma 90
_cell_formula_units_Z 4
_cell_length_a 14.935(3)
_cell_length_b 8.5054(17)
_cell_length_c 16.268(3)
_cell_measurement_reflns_used 5929
_cell_measurement_temperature 296(2)
_cell_measurement_theta_max 28.42
_cell_measurement_theta_min 2.80
_cell_volume 1948.6(8)
_computing_cell_refinement 'Bruker SAINT [2]'
_computing_data_collection 'Bruker APEX2 [1]'
_computing_data_reduction 'Bruker SAINT [2]'
_computing_molecular_graphics 'SHELXL-2013 [3]'
_computing_publication_material 'SHELXL-2013 [3]'
_computing_structure_refinement 'SHELXL-2013 [3]'
_computing_structure_solution 'SHELXS-2013 [3]'
_diffrn_ambient_temperature 296(2)
_diffrn_measured_fraction_theta_full 0.998
_diffrn_measured_fraction_theta_max 0.989
_diffrn_measurement_device_type 'Bruker APEX-II CCD'
_diffrn_measurement_method '\f and \w scans'
_diffrn_radiation_type MoK\a
_diffrn_radiation_wavelength 0.71073
_diffrn_reflns_av_R_equivalents 0.0221
_diffrn_reflns_av_unetI/netI 0.0196
_diffrn_reflns_Laue_measured_fraction_full 0.998
_diffrn_reflns_Laue_measured_fraction_max 0.989
_diffrn_reflns_limit_h_max 19
_diffrn_reflns_limit_h_min -20
_diffrn_reflns_limit_k_max 11
_diffrn_reflns_limit_k_min -11
_diffrn_reflns_limit_l_max 21
_diffrn_reflns_limit_l_min -20
_diffrn_reflns_number 8603
_diffrn_reflns_point_group_measured_fraction_full 0.998
_diffrn_reflns_point_group_measured_fraction_max 0.989
_diffrn_reflns_theta_full 25.242
_diffrn_reflns_theta_max 28.473
_diffrn_reflns_theta_min 2.798
_exptl_absorpt_coefficient_mu 1.239
_exptl_crystal_density_diffrn 1.606
_exptl_crystal_description block
_exptl_crystal_F_000 968
_refine_diff_density_max 0.317
_refine_diff_density_min -0.379
_refine_diff_density_rms 0.060
_refine_ls_extinction_coef .
_refine_ls_extinction_method none
_refine_ls_goodness_of_fit_ref 1.064
_refine_ls_hydrogen_treatment constr
_refine_ls_matrix_type full
_refine_ls_number_parameters 132
_refine_ls_number_reflns 2443
_refine_ls_number_restraints 0
_refine_ls_restrained_S_all 1.064
_refine_ls_R_factor_all 0.0260
_refine_ls_R_factor_gt 0.0243
_refine_ls_shift/su_max 0.001
_refine_ls_shift/su_mean 0.000
_refine_ls_structure_factor_coef Fsqd
_refine_ls_weighting_details 'w=1/[\s^2^(Fo^2^)+(0.0354P)^2^+1.2441P] where P=(Fo^2^+2Fc^2^)/3'
_refine_ls_weighting_scheme calc
_refine_ls_wR_factor_gt 0.0656
_refine_ls_wR_factor_ref 0.0669
_reflns_Friedel_coverage 0.000
_reflns_Friedel_fraction_full .
_reflns_Friedel_fraction_max .
_reflns_number_gt 2298
_reflns_number_total 2443
_reflns_threshold_expression 'I > 2\s(I)'
_cod_data_source_file suppl_ncrs-2016-0373_suppl.cif
_cod_data_source_block 1
_cod_original_cell_volume 1948.5(8)
_cod_original_sg_symbol_H-M 'C 2/c'
_cod_database_code 8106619
_shelx_space_group_comment
;
The symmetry employed for this shelxl refinement is uniquely defined
by the following loop, which should always be used as a source of
symmetry information in preference to the above space-group names.
They are only intended as comments.
;

loop_
_space_group_symop_operation_xyz
'x, y, z'
'-x, y, -z+1/2'
'x+1/2, y+1/2, z'
'-x+1/2, y+1/2, -z+1/2'
'-x, -y, -z'
'x, -y, z-1/2'
'-x+1/2, -y+1/2, -z'
'x+1/2, -y+1/2, z-1/2'

loop_
_atom_site_label
_atom_site_type_symbol
_atom_site_fract_x
_atom_site_fract_y
_atom_site_fract_z
_atom_site_U_iso_or_equiv
_atom_site_adp_type
_atom_site_occupancy
_atom_site_site_symmetry_order
_atom_site_calc_flag
_atom_site_refinement_flags_posn
_atom_site_refinement_flags_adp
_atom_site_refinement_flags_occupancy
_atom_site_disorder_assembly
_atom_site_disorder_group
Ni1 Ni 0.0000 0.77628(3) 0.2500 0.02415(8) Uani 1 2 d S T P . .
S1 S 0.24516(3) 0.38414(5) 0.31948(3) 0.03853(11) Uani 1 1 d . . . . .
O1 O 0.10748(7) 0.95944(13) 0.27971(6) 0.0340(2) Uani 1 1 d . . . . .
H1C H 0.1425 0.9402 0.2514 0.041 Uiso 1 1 calc R U . . .
N1 N 0.03078(8) 0.80851(13) 0.38138(7) 0.0273(2) Uani 1 1 d . . . . .
C3 C -0.00078(10) 0.75616(15) 0.44834(9) 0.0276(3) Uani 1 1 d . . . . .
N3 N 0.10503(9) 0.61567(15) 0.26822(8) 0.0354(3) Uani 1 1 d . . . . .
C9 C 0.16352(9) 0.52175(16) 0.28858(8) 0.0285(3) Uani 1 1 d . . . . .
N2 N 0.12697(9) 0.90409(16) 0.50627(8) 0.0371(3) Uani 1 1 d . . . . .
H2 H 0.1736 0.9547 0.5421 0.045 Uiso 1 1 calc R U . . .
C4 C -0.07681(10) 0.66094(18) 0.44675(10) 0.0338(3) Uani 1 1 d . . . . .
H4 H -0.1174 0.6194 0.3948 0.041 Uiso 1 1 calc R U . . .
C7 C 0.04749(13) 0.7832(2) 0.60690(10) 0.0437(4) Uani 1 1 d . . . . .
H7 H 0.0888 0.8223 0.6592 0.052 Uiso 1 1 calc R U . . .
C1 C 0.16229(10) 0.97039(19) 0.36954(10) 0.0373(3) Uani 1 1 d . . . . .
H1A H 0.1750 1.0796 0.3865 0.045 Uiso 1 1 calc R U . . .
H1B H 0.2224 0.9163 0.3811 0.045 Uiso 1 1 calc R U . . .
C2 C 0.10579(10) 0.89560(16) 0.41918(9) 0.0309(3) Uani 1 1 d . . . . .
C5 C -0.08975(12) 0.6303(2) 0.52544(11) 0.0419(3) Uani 1 1 d . . . . .
H5 H -0.1407 0.5681 0.5262 0.050 Uiso 1 1 calc R U . . .
C8 C 0.05962(10) 0.81615(17) 0.52738(9) 0.0331(3) Uani 1 1 d . . . . .
C6 C -0.02833(13) 0.6903(2) 0.60404(11) 0.0468(4) Uani 1 1 d . . . . .
H6 H -0.0393 0.6666 0.6557 0.056 Uiso 1 1 calc R U . . .

loop_
_atom_site_aniso_label
_atom_site_aniso_U_11
_atom_site_aniso_U_22
_atom_site_aniso_U_33
_atom_site_aniso_U_23
_atom_site_aniso_U_13
_atom_site_aniso_U_12
Ni1 0.02279(12) 0.02823(13) 0.02168(13) 0.000 0.00775(9) 0.000
S1 0.03105(18) 0.0395(2) 0.0451(2) 0.00513(15) 0.01272(15) 0.00879(14)
O1 0.0325(5) 0.0417(6) 0.0290(5) 0.0023(4) 0.0120(4) -0.0064(4)
N1 0.0278(5) 0.0314(5) 0.0232(5) 0.0001(4) 0.0090(4) -0.0014(4)
C3 0.0302(6) 0.0293(6) 0.0244(6) 0.0022(5) 0.0104(5) 0.0044(5)
N3 0.0337(6) 0.0392(7) 0.0344(6) 0.0036(5) 0.0128(5) 0.0058(5)
C9 0.0269(6) 0.0337(7) 0.0260(6) 0.0010(5) 0.0104(5) -0.0007(5)
N2 0.0385(6) 0.0442(7) 0.0250(6) -0.0040(5) 0.0056(5) -0.0094(5)
C4 0.0322(6) 0.0384(7) 0.0317(7) 0.0025(6) 0.0117(5) 0.0002(6)
C7 0.0563(10) 0.0499(9) 0.0237(7) -0.0010(6) 0.0116(7) -0.0019(7)
C1 0.0329(7) 0.0457(8) 0.0322(7) -0.0018(6) 0.0093(5) -0.0114(6)
C2 0.0316(6) 0.0338(7) 0.0263(6) -0.0012(5) 0.0083(5) -0.0020(5)
C5 0.0437(8) 0.0480(9) 0.0397(8) 0.0071(7) 0.0214(7) -0.0019(7)
C8 0.0377(7) 0.0348(7) 0.0256(6) -0.0005(5) 0.0092(5) 0.0001(6)
C6 0.0610(11) 0.0552(10) 0.0311(8) 0.0071(7) 0.0247(7) 0.0020(8)

loop_
_atom_type_symbol
_atom_type_description
_atom_type_scat_dispersion_real
_atom_type_scat_dispersion_imag
_atom_type_scat_source
C C 0.0033 0.0016 'International Tables Vol C Tables 4.2.6.8 and 6.1.1.4'
H H 0.0000 0.0000 'International Tables Vol C Tables 4.2.6.8 and 6.1.1.4'
N N 0.0061 0.0033 'International Tables Vol C Tables 4.2.6.8 and 6.1.1.4'
O O 0.0106 0.0060 'International Tables Vol C Tables 4.2.6.8 and 6.1.1.4'
S S 0.1246 0.1234 'International Tables Vol C Tables 4.2.6.8 and 6.1.1.4'
Ni Ni 0.3393 1.1124 'International Tables Vol C Tables 4.2.6.8 and 6.1.1.4'

loop_
_geom_angle_atom_site_label_1
_geom_angle_atom_site_label_2
_geom_angle_atom_site_label_3
_geom_angle
_geom_angle_site_symmetry_1
_geom_angle_site_symmetry_3
N3 Ni1 N3 95.21(8) 2 .
N3 Ni1 N1 97.86(5) 2 .
N3 Ni1 N1 92.50(5) . .
N3 Ni1 N1 92.50(5) 2 2
N3 Ni1 N1 97.86(5) . 2
N1 Ni1 N1 164.63(7) . 2
N3 Ni1 O1 88.41(5) 2 2
N3 Ni1 O1 174.08(4) . 2
N1 Ni1 O1 91.64(5) . 2
N1 Ni1 O1 77.26(5) 2 2
N3 Ni1 O1 174.08(4) 2 .
N3 Ni1 O1 88.41(5) . .
N1 Ni1 O1 77.26(5) . .
N1 Ni1 O1 91.64(5) 2 .
O1 Ni1 O1 88.38(6) 2 .
C1 O1 Ni1 113.95(8) . .
C1 O1 H1C 109.5 . .
Ni1 O1 H1C 107.1 . .
C2 N1 C3 105.76(11) . .
C2 N1 Ni1 115.09(9) . .
C3 N1 Ni1 138.96(9) . .
C4 C3 N1 131.17(13) . .
C4 C3 C8 120.22(13) . .
N1 C3 C8 108.61(12) . .
C9 N3 Ni1 171.48(12) . .
N3 C9 S1 178.05(13) . .
C2 N2 C8 107.23(12) . .
C2 N2 H2 126.4 . .
C8 N2 H2 126.4 . .
C5 C4 C3 117.30(14) . .
C5 C4 H4 121.3 . .
C3 C4 H4 121.3 . .
C6 C7 C8 116.52(15) . .
C6 C7 H7 121.7 . .
C8 C7 H7 121.7 . .
O1 C1 C2 107.04(11) . .
O1 C1 H1A 110.3 . .
C2 C1 H1A 110.3 . .
O1 C1 H1B 110.3 . .
C2 C1 H1B 110.3 . .
H1A C1 H1B 108.6 . .
N1 C2 N2 112.83(12) . .
N1 C2 C1 122.39(12) . .
N2 C2 C1 124.74(13) . .
C4 C5 C6 121.79(15) . .
C4 C5 H5 119.1 . .
C6 C5 H5 119.1 . .
N2 C8 C7 131.95(14) . .
N2 C8 C3 105.56(12) . .
C7 C8 C3 122.48(14) . .
C7 C6 C5 121.67(14) . .
C7 C6 H6 119.2 . .
C5 C6 H6 119.2 . .

loop_
_geom_bond_atom_site_label_1
_geom_bond_atom_site_label_2
_geom_bond_distance
_geom_bond_site_symmetry_2
Ni1 N3 2.0260(13) 2
Ni1 N3 2.0260(13) .
Ni1 N1 2.0495(12) .
Ni1 N1 2.0495(12) 2
Ni1 O1 2.1727(10) 2
Ni1 O1 2.1727(10) .
S1 C9 1.6435(14) .
O1 C1 1.4204(18) .
O1 H1C 0.8200 .
N1 C2 1.3126(17) .
N1 C3 1.3959(17) .
C3 C4 1.388(2) .
C3 C8 1.398(2) .
N3 C9 1.1481(18) .
N2 C2 1.3468(18) .
N2 C8 1.3854(19) .
N2 H2 0.8600 .
C4 C5 1.382(2) .
C4 H4 0.9300 .
C7 C6 1.369(3) .
C7 C8 1.393(2) .
C7 H7 0.9300 .
C1 C2 1.4909(19) .
C1 H1A 0.9700 .
C1 H1B 0.9700 .
C5 C6 1.399(3) .
C5 H5 0.9300 .
C6 H6 0.9300 .

loop_
_geom_hbond_atom_site_label_D
_geom_hbond_atom_site_label_H
_geom_hbond_atom_site_label_A
_geom_hbond_distance_DH
_geom_hbond_distance_HA
_geom_hbond_distance_DA
_geom_hbond_angle_DHA
_geom_hbond_site_symmetry_A
C7 H7 O1 0.93 2.65 3.438(2) 143.4 6_576
N2 H2 S1 0.86 2.57 3.3649(16) 154.2 7_566
O1 H1C S1 0.82 2.38 3.1972(13) 175.2 4
O1 H1C S1 0.82 2.38 3.1972(13) 175.2 4
N2 H2 S1 0.86 2.57 3.3649(16) 154.2 7_566
C7 H7 O1 0.93 2.65 3.438(2) 143.4 6_576
O1 H1C S1 0.82 2.38 3.1972(13) 175.2 4
N2 H2 S1 0.86 2.57 3.3649(16) 154.2 7_566
C7 H7 O1 0.93 2.65 3.438(2) 143.4 6_576

loop_
_geom_torsion_atom_site_label_1
_geom_torsion_atom_site_label_2
_geom_torsion_atom_site_label_3
_geom_torsion_atom_site_label_4
_geom_torsion
_geom_torsion_site_symmetry_1
_geom_torsion_site_symmetry_2
_geom_torsion_site_symmetry_3
_geom_torsion_site_symmetry_4
C2 N1 C3 C4 179.99(15) . . . .
Ni1 N1 C3 C4 -5.4(2) . . . .
C2 N1 C3 C8 -0.28(15) . . . .
Ni1 N1 C3 C8 174.32(11) . . . .
N1 C3 C4 C5 -179.82(14) . . . .
C8 C3 C4 C5 0.5(2) . . . .
Ni1 O1 C1 C2 -21.34(15) . . . .
C3 N1 C2 N2 0.52(16) . . . .
Ni1 N1 C2 N2 -175.57(10) . . . .
C3 N1 C2 C1 178.24(13) . . . .
Ni1 N1 C2 C1 2.15(18) . . . .
C8 N2 C2 N1 -0.56(17) . . . .
C8 N2 C2 C1 -178.22(14) . . . .
O1 C1 C2 N1 13.3(2) . . . .
O1 C1 C2 N2 -169.21(14) . . . .
C3 C4 C5 C6 -0.9(2) . . . .
C2 N2 C8 C7 179.38(17) . . . .
C2 N2 C8 C3 0.34(16) . . . .
C6 C7 C8 N2 179.96(16) . . . .
C6 C7 C8 C3 -1.1(2) . . . .
C4 C3 C8 N2 179.72(13) . . . .
N1 C3 C8 N2 -0.05(16) . . . .
C4 C3 C8 C7 0.6(2) . . . .
N1 C3 C8 C7 -179.20(14) . . . .
C8 C7 C6 C5 0.7(3) . . . .
C4 C5 C6 C7 0.3(3) . . . .
